data_2238771
loop_
_publ_author_name
'Kotresh, O.'
'Devarajegowda, H. C.'
'Shirahatti, Arunkumar'
'Kumar, K. Mahesh'
'Mahabhaleshwaraiah, N. M.'

_publ_section_title
;
 (7-Chloro-2-oxo-2<i>H</i>-chromen-4-yl)methyl
 pyrrolidine-1-carbodithioate
;
_journal_coeditor_code PK2494
_journal_issue 11
_journal_name_full 'Acta Crystallographica Section E'
_journal_page_first o1684
_journal_page_last o1685
_journal_paper_doi 10.1107/S1600536813028080
_journal_volume 69
_journal_year 2013
_chemical_formula_iupac 'C15 H14 Cl N O2 S2'
_chemical_formula_moiety 'C15 H14 Cl N O2 S2'
_chemical_formula_sum 'C15 H14 Cl N O2 S2'
_chemical_formula_weight 339.84
_chemical_melting_point 447
_chemical_name_systematic
;
(7-Chloro-2-oxo-2<i>H</i>-chromen-4-yl)methyl pyrrolidine-1-carbodithioate
;
_space_group_IT_number 2
_symmetry_cell_setting triclinic
_symmetry_space_group_name_Hall '-P 1'
_symmetry_space_group_name_H-M 'P -1'
_atom_sites_solution_hydrogens geom
_atom_sites_solution_primary direct
_atom_sites_solution_secondary difmap
_audit_creation_method SHELXL-97
_cell_angle_alpha 84.4740(10)
_cell_angle_beta 79.7980(10)
_cell_angle_gamma 72.4370(10)
_cell_formula_units_Z 2
_cell_length_a 7.9073(2)
_cell_length_b 9.2891(2)
_cell_length_c 10.8865(2)
_cell_measurement_reflns_used 3417
_cell_measurement_temperature 296(2)
_cell_measurement_theta_max 27.49
_cell_measurement_theta_min 1.90
_cell_volume 749.52(3)
_computing_cell_refinement 'SAINT (Bruker, 2001)'
_computing_data_collection 'SMART (Bruker, 2001)'
_computing_data_reduction 'SAINT (Bruker, 2001)'
_computing_molecular_graphics 'ORTEP-3 for Windows (Farrugia, 2012)'
_computing_publication_material 'SHELXL97 (Sheldrick, 2008)'
_computing_structure_refinement 'SHELXL97 (Sheldrick, 2008)'
_computing_structure_solution 'SHELXS97 (Sheldrick, 2008)'
_diffrn_ambient_temperature 296(2)
_diffrn_measured_fraction_theta_full 0.996
_diffrn_measured_fraction_theta_max 0.996
_diffrn_measurement_device_type 'Bruker SMART CCD area-detector'
_diffrn_measurement_method '\w and \f scans'
_diffrn_radiation_monochromator graphite
_diffrn_radiation_source 'fine-focus sealed tube'
_diffrn_radiation_type MoK\a
_diffrn_radiation_wavelength 0.71073
_diffrn_reflns_av_R_equivalents 0.0227
_diffrn_reflns_av_sigmaI/netI 0.0154
_diffrn_reflns_limit_h_max 10
_diffrn_reflns_limit_h_min -10
_diffrn_reflns_limit_k_max 12
_diffrn_reflns_limit_k_min -12
_diffrn_reflns_limit_l_max 14
_diffrn_reflns_limit_l_min -14
_diffrn_reflns_number 16446
_diffrn_reflns_theta_full 27.49
_diffrn_reflns_theta_max 27.49
_diffrn_reflns_theta_min 1.90
_diffrn_standards_number 0
_exptl_absorpt_coefficient_mu 0.536
_exptl_absorpt_correction_T_max 1.0000
_exptl_absorpt_correction_T_min 0.7700
_exptl_absorpt_correction_type multi-scan
_exptl_absorpt_process_details '(SADABS; Sheldrick, 2007)'
_exptl_crystal_colour colourless
_exptl_crystal_density_diffrn 1.506
_exptl_crystal_density_method 'not measured'
_exptl_crystal_description plate
_exptl_crystal_F_000 352
_exptl_crystal_size_max 0.22
_exptl_crystal_size_mid 0.18
_exptl_crystal_size_min 0.12
_refine_diff_density_max 0.284
_refine_diff_density_min -0.307
_refine_ls_extinction_coef 0.049(5)
_refine_ls_extinction_expression Fc^*^=kFc[1+0.001xFc^2^\l^3^/sin(2\q)]^-1/4^
_refine_ls_extinction_method 'SHELXL97 (Sheldrick, 2008)'
_refine_ls_goodness_of_fit_ref 1.182
_refine_ls_hydrogen_treatment constr
_refine_ls_matrix_type full
_refine_ls_number_parameters 201
_refine_ls_number_reflns 3417
_refine_ls_number_restraints 6
_refine_ls_restrained_S_all 1.183
_refine_ls_R_factor_all 0.0337
_refine_ls_R_factor_gt 0.0309
_refine_ls_shift/su_max 0.004
_refine_ls_shift/su_mean 0.000
_refine_ls_structure_factor_coef Fsqd
_refine_ls_weighting_details 'calc w=1/[\s^2^(Fo^2^)+(0.0617P)^2^+0.0857P] where P=(Fo^2^+2Fc^2^)/3'
_refine_ls_weighting_scheme calc
_refine_ls_wR_factor_gt 0.0972
_refine_ls_wR_factor_ref 0.1024
_reflns_number_gt 3136
_reflns_number_total 3417
_reflns_threshold_expression I>2\s(I)
_cod_data_source_file pk2494.cif
_cod_data_source_block I
_cod_database_code 2238771

loop_
_symmetry_equiv_pos_as_xyz
'x, y, z'
'-x, -y, -z'

loop_
_atom_site_type_symbol
_atom_site_label
_atom_site_fract_x
_atom_site_fract_y
_atom_site_fract_z
_atom_site_U_iso_or_equiv
_atom_site_adp_type
_atom_site_calc_flag
_atom_site_refinement_flags
_atom_site_occupancy
_atom_site_symmetry_multiplicity
_atom_site_disorder_assembly
_atom_site_disorder_group
Cl Cl1 -0.28700(7) 1.07931(5) -0.14180(5) 0.06885(16) Uani d . 1 1 . .
S S2 0.38730(4) 0.30580(4) 0.21169(3) 0.04235(13) Uani d . 1 1 . .
S S3 0.54060(5) 0.56231(4) 0.24009(4) 0.04455(13) Uani d . 1 1 . .
O O4 -0.19899(13) 0.79324(11) 0.26803(9) 0.0409(2) Uani d . 1 1 . .
O O5 -0.17968(15) 0.68451(13) 0.45600(9) 0.0526(3) Uani d . 1 1 . .
N N6 0.61026(14) 0.29726(11) 0.36235(10) 0.0338(2) Uani d . 1 1 . .
C C7 -0.1734(2) 0.92725(17) -0.05374(14) 0.0459(3) Uani d . 1 1 . .
C C8 -0.0243(2) 0.8208(2) -0.11117(14) 0.0520(4) Uani d . 1 1 . .
H H8 0.0130 0.8294 -0.1968 0.062 Uiso calc R 1 1 . .
C C9 0.06851(19) 0.70194(18) -0.04044(13) 0.0461(3) Uani d . 1 1 . .
H H9 0.1686 0.6303 -0.0791 0.055 Uiso calc R 1 1 . .
C C10 0.01464(16) 0.68708(14) 0.08890(11) 0.0334(3) Uani d . 1 1 . .
C C11 -0.13752(16) 0.79680(14) 0.14228(12) 0.0345(3) Uani d . 1 1 . .
C C12 -0.23300(19) 0.91664(16) 0.07278(14) 0.0427(3) Uani d . 1 1 . .
H H12 -0.3345 0.9880 0.1103 0.051 Uiso calc R 1 1 . .
C C13 0.10823(15) 0.56837(14) 0.17036(11) 0.0324(2) Uani d . 1 1 . .
C C14 0.04298(16) 0.56563(14) 0.29272(12) 0.0354(3) Uani d . 1 1 . .
H H14 0.1019 0.4881 0.3444 0.043 Uiso calc R 1 1 . .
C C15 -0.11598(17) 0.67905(15) 0.34721(12) 0.0370(3) Uani d . 1 1 . .
C C16 0.27739(18) 0.45665(17) 0.11144(13) 0.0425(3) Uani d . 1 1 . .
H H16A 0.3621 0.5117 0.0751 0.051 Uiso calc R 1 1 . .
H H16B 0.2488 0.4124 0.0435 0.051 Uiso calc R 1 1 . .
C C17 0.52248(15) 0.38901(13) 0.27966(11) 0.0327(2) Uani d . 1 1 B .
C C18 0.73425(19) 0.33810(16) 0.42944(14) 0.0418(3) Uani d . 1 1 B .
H H18A 0.6702 0.4194 0.4850 0.050 Uiso calc R 1 1 A 1
H H18B 0.8263 0.3692 0.3714 0.050 Uiso calc R 1 1 A 1
C C19 0.8152(2) 0.1946(2) 0.50227(18) 0.0558(4) Uani d PD 0.874(7) 1 B 1
H H19A 0.8384 0.2173 0.5817 0.067 Uiso calc PR 0.874(7) 1 B 1
H H19B 0.9270 0.1359 0.4555 0.067 Uiso calc PR 0.874(7) 1 B 1
C C20 0.6762(3) 0.1094(2) 0.5219(2) 0.0480(6) Uani d PD 0.874(7) 1 B 1
H H20A 0.7317 0.0016 0.5335 0.058 Uiso calc PR 0.874(7) 1 B 1
H H20B 0.5860 0.1442 0.5941 0.058 Uiso calc PR 0.874(7) 1 B 1
C C21 0.59481(19) 0.14500(14) 0.40330(14) 0.0413(3) Uani d PD 0.874(7) 1 B 1
H H21A 0.6606 0.0722 0.3409 0.050 Uiso calc PR 0.874(7) 1 B 1
H H21B 0.4702 0.1451 0.4192 0.050 Uiso calc PR 0.874(7) 1 B 1
C C19' 0.8152(2) 0.1946(2) 0.50227(18) 0.0558(4) Uani d PDU 0.126(7) 1 B 2
H H19C 0.9449 0.1723 0.4892 0.067 Uiso calc PR 0.126(7) 1 B 2
H H19D 0.7715 0.2069 0.5908 0.067 Uiso calc PR 0.126(7) 1 B 2
C C20' 0.765(2) 0.0709(13) 0.4603(17) 0.052(4) Uani d PDU 0.126(7) 1 B 2
H H20C 0.7430 0.0024 0.5301 0.062 Uiso calc PR 0.126(7) 1 B 2
H H20D 0.8604 0.0147 0.3986 0.062 Uiso calc PR 0.126(7) 1 B 2
C C21' 0.59481(19) 0.14500(14) 0.40330(14) 0.0413(3) Uani d PDU 0.126(7) 1 B 2
H H21C 0.5907 0.0899 0.3331 0.050 Uiso calc PR 0.126(7) 1 B 2
H H21D 0.4883 0.1506 0.4648 0.050 Uiso calc PR 0.126(7) 1 B 2

loop_
_atom_site_aniso_label
_atom_site_aniso_U_11
_atom_site_aniso_U_22
_atom_site_aniso_U_33
_atom_site_aniso_U_12
_atom_site_aniso_U_13
_atom_site_aniso_U_23
Cl1 0.0754(3) 0.0589(3) 0.0702(3) -0.0126(2) -0.0342(2) 0.0265(2)
S2 0.0401(2) 0.0358(2) 0.0502(2) -0.00229(14) -0.01778(15) -0.00600(14)
S3 0.0498(2) 0.03124(19) 0.0489(2) -0.00884(14) -0.00686(15) 0.00535(14)
O4 0.0416(5) 0.0369(5) 0.0365(5) -0.0022(4) -0.0011(4) -0.0042(4)
O5 0.0544(6) 0.0595(7) 0.0336(5) -0.0059(5) 0.0024(4) -0.0043(5)
N6 0.0334(5) 0.0290(5) 0.0396(5) -0.0082(4) -0.0089(4) -0.0002(4)
C7 0.0503(8) 0.0430(7) 0.0463(8) -0.0135(6) -0.0197(6) 0.0118(6)
C8 0.0541(8) 0.0620(10) 0.0353(7) -0.0124(7) -0.0084(6) 0.0084(6)
C9 0.0411(7) 0.0555(8) 0.0344(7) -0.0050(6) -0.0044(5) 0.0005(6)
C10 0.0314(6) 0.0366(6) 0.0319(6) -0.0091(5) -0.0064(4) -0.0009(5)
C11 0.0342(6) 0.0342(6) 0.0348(6) -0.0092(5) -0.0062(5) -0.0012(5)
C12 0.0413(7) 0.0355(6) 0.0483(8) -0.0050(5) -0.0109(6) 0.0000(5)
C13 0.0281(5) 0.0350(6) 0.0337(6) -0.0069(4) -0.0074(4) -0.0023(5)
C14 0.0336(6) 0.0368(6) 0.0343(6) -0.0070(5) -0.0074(5) -0.0001(5)
C15 0.0373(6) 0.0393(6) 0.0329(6) -0.0100(5) -0.0036(5) -0.0027(5)
C16 0.0351(6) 0.0494(8) 0.0343(6) 0.0026(5) -0.0071(5) -0.0051(5)
C17 0.0295(5) 0.0298(6) 0.0342(6) -0.0028(4) -0.0015(4) -0.0042(4)
C18 0.0424(7) 0.0397(7) 0.0484(7) -0.0152(5) -0.0158(6) 0.0004(6)
C19 0.0535(9) 0.0533(9) 0.0678(10) -0.0193(7) -0.0311(8) 0.0153(8)
C20 0.0510(12) 0.0429(10) 0.0519(12) -0.0158(9) -0.0173(10) 0.0130(8)
C21 0.0450(7) 0.0286(6) 0.0521(8) -0.0107(5) -0.0153(6) 0.0037(5)
C19' 0.0535(9) 0.0533(9) 0.0678(10) -0.0193(7) -0.0311(8) 0.0153(8)
C20' 0.045(8) 0.042(6) 0.062(10) -0.002(5) -0.018(7) 0.011(6)
C21' 0.0450(7) 0.0286(6) 0.0521(8) -0.0107(5) -0.0153(6) 0.0037(5)

loop_
_atom_type_symbol
_atom_type_description
_atom_type_scat_dispersion_real
_atom_type_scat_dispersion_imag
_atom_type_scat_source
C C 0.0033 0.0016 'International Tables Vol C Tables 4.2.6.8 and 6.1.1.4'
H H 0.0000 0.0000 'International Tables Vol C Tables 4.2.6.8 and 6.1.1.4'
Cl Cl 0.1484 0.1585 'International Tables Vol C Tables 4.2.6.8 and 6.1.1.4'
N N 0.0061 0.0033 'International Tables Vol C Tables 4.2.6.8 and 6.1.1.4'
O O 0.0106 0.0060 'International Tables Vol C Tables 4.2.6.8 and 6.1.1.4'
S S 0.1246 0.1234 'International Tables Vol C Tables 4.2.6.8 and 6.1.1.4'

loop_
_geom_angle_atom_site_label_1
_geom_angle_atom_site_label_2
_geom_angle_atom_site_label_3
_geom_angle
C17 S2 C16 102.76(7)
C11 O4 C15 121.50(10)
C17 N6 C18 123.15(11)
C17 N6 C21 125.66(11)
C18 N6 C21 111.16(10)
C12 C7 C8 121.59(13)
C12 C7 Cl1 118.87(12)
C8 C7 Cl1 119.53(12)
C9 C8 C7 119.44(13)
C9 C8 H8 120.3
C7 C8 H8 120.3
C8 C9 C10 121.17(14)
C8 C9 H9 119.4
C10 C9 H9 119.4
C11 C10 C9 117.20(12)
C11 C10 C13 118.25(11)
C9 C10 C13 124.53(12)
O4 C11 C12 115.98(11)
O4 C11 C10 121.51(11)
C12 C11 C10 122.50(12)
C7 C12 C11 118.08(13)
C7 C12 H12 121.0
C11 C12 H12 121.0
C14 C13 C10 119.02(11)
C14 C13 C16 123.85(11)
C10 C13 C16 117.11(11)
C13 C14 C15 122.38(12)
C13 C14 H14 118.8
C15 C14 H14 118.8
O5 C15 O4 116.97(12)
O5 C15 C14 125.72(13)
O4 C15 C14 117.28(11)
C13 C16 S2 116.78(9)
C13 C16 H16A 108.1
S2 C16 H16A 108.1
C13 C16 H16B 108.1
S2 C16 H16B 108.1
H16A C16 H16B 107.3
N6 C17 S3 123.58(10)
N6 C17 S2 112.65(9)
S3 C17 S2 123.75(7)
N6 C18 C19 103.94(11)
N6 C18 H18A 111.0
C19 C18 H18A 111.0
N6 C18 H18B 111.0
C19 C18 H18B 111.0
H18A C18 H18B 109.0
C18 C19 C20 105.04(12)
C18 C19 H19A 110.7
C20 C19 H19A 110.7
C18 C19 H19B 110.7
C20 C19 H19B 110.7
H19A C19 H19B 108.8
C21 C20 C19 103.84(14)
C21 C20 H20A 111.0
C19 C20 H20A 111.0
C21 C20 H20B 111.0
C19 C20 H20B 111.0
H20A C20 H20B 109.0
N6 C21 C20 103.91(11)
N6 C21 H21A 111.0
C20 C21 H21A 111.0
N6 C21 H21B 111.0
C20 C21 H21B 111.0
H21A C21 H21B 109.0
H20C C20' H20D 108.7

loop_
_geom_bond_atom_site_label_1
_geom_bond_atom_site_label_2
_geom_bond_distance
Cl1 C7 1.7320(14)
S2 C17 1.7822(13)
S2 C16 1.7934(14)
S3 C17 1.6678(12)
O4 C11 1.3699(15)
O4 C15 1.3796(16)
O5 C15 1.2015(16)
N6 C17 1.3172(16)
N6 C18 1.4731(16)
N6 C21 1.4757(16)
C7 C12 1.379(2)
C7 C8 1.383(2)
C8 C9 1.377(2)
C8 H8 0.9300
C9 C10 1.4031(18)
C9 H9 0.9300
C10 C11 1.3966(17)
C10 C13 1.4498(16)
C11 C12 1.3837(18)
C12 H12 0.9300
C13 C14 1.3413(17)
C13 C16 1.5047(17)
C14 C15 1.4487(17)
C14 H14 0.9300
C16 H16A 0.9700
C16 H16B 0.9700
C18 C19 1.509(2)
C18 H18A 0.9700
C18 H18B 0.9700
C19 C20 1.513(2)
C19 H19A 0.9700
C19 H19B 0.9700
C20 C21 1.508(2)
C20 H20A 0.9700
C20 H20B 0.9700
C21 H21A 0.9700
C21 H21B 0.9700
C20' H20C 0.9700
C20' H20D 0.9700

loop_
_geom_hbond_atom_site_label_D
_geom_hbond_atom_site_label_H
_geom_hbond_atom_site_label_A
_geom_hbond_site_symmetry_A
_geom_hbond_distance_DH
_geom_hbond_distance_HA
_geom_hbond_distance_DA
_geom_hbond_angle_DHA
_geom_hbond_publ_flag
C9 H9 S3 2_665 0.93 2.87 3.7910(16) 170 yes
C21 H21B O5 2_566 0.97 2.60 3.3434(19) 134 yes
C16 H16B Cg4 2_566 0.97 2.93 3.7610(10) 144 yes

loop_
_geom_torsion_atom_site_label_1
_geom_torsion_atom_site_label_2
_geom_torsion_atom_site_label_3
_geom_torsion_atom_site_label_4
_geom_torsion
C12 C7 C8 C9 -0.7(2)
Cl1 C7 C8 C9 178.41(13)
C7 C8 C9 C10 -0.1(3)
C8 C9 C10 C11 0.6(2)
C8 C9 C10 C13 -177.89(13)
C15 O4 C11 C12 179.60(12)
C15 O4 C11 C10 -1.62(18)
C9 C10 C11 O4 -179.01(12)
C13 C10 C11 O4 -0.43(18)
C9 C10 C11 C12 -0.31(19)
C13 C10 C11 C12 178.27(12)
C8 C7 C12 C11 1.0(2)
Cl1 C7 C12 C11 -178.15(10)
O4 C11 C12 C7 178.31(12)
C10 C11 C12 C7 -0.5(2)
C11 C10 C13 C14 1.87(18)
C9 C10 C13 C14 -179.66(13)
C11 C10 C13 C16 -176.73(11)
C9 C10 C13 C16 1.74(19)
C10 C13 C14 C15 -1.34(18)
C16 C13 C14 C15 177.16(12)
C11 O4 C15 O5 -179.57(12)
C11 O4 C15 C14 2.14(17)
C13 C14 C15 O5 -178.77(14)
C13 C14 C15 O4 -0.64(19)
C14 C13 C16 S2 3.91(18)
C10 C13 C16 S2 -177.56(9)
C17 S2 C16 C13 -84.97(11)
C18 N6 C17 S3 0.16(17)
C21 N6 C17 S3 178.05(10)
C18 N6 C17 S2 178.53(10)
C21 N6 C17 S2 -3.57(16)
C16 S2 C17 N6 177.14(9)
C16 S2 C17 S3 -4.49(9)
C17 N6 C18 C19 -174.43(12)
C21 N6 C18 C19 7.40(16)
N6 C18 C19 C20 -26.24(19)
C18 C19 C20 C21 35.3(2)
C17 N6 C21 C20 -163.79(15)
C18 N6 C21 C20 14.32(17)
C19 C20 C21 N6 -30.1(2)
